data_7213423
loop_
_publ_author_name
'Pigge, F. Christopher'
'Ghasedi, Fatemeh'
'Zheng, Zhanmiao'
'Rath, Nigam P.'
'Nichols, Gary'
'Chickos, James S.'

_publ_section_title
;
 Structural characterization of crystalline inclusion complexes formed
 from 1,3,5-triaroylbenzene derivatives---a new family of inclusion hosts
;
_journal_issue 12
_journal_name_full 'Journal of the Chemical Society, Perkin Transactions 2'
_journal_page_first 2458
_journal_paper_doi 10.1039/b005702i
_journal_year 2000
_chemical_formula_sum 'C28.5 H19.5 N4.5 O12'
_chemical_formula_weight 616.99
_chemical_name_systematic
; 

 ? 

;
_space_group_IT_number 2
_symmetry_cell_setting triclinic
_symmetry_space_group_name_Hall '-P 1'
_symmetry_space_group_name_H-M 'P -1'
_atom_sites_solution_hydrogens geom
_atom_sites_solution_primary direct
_atom_sites_solution_secondary difmap
_audit_creation_method SHELXL-97
_cell_angle_alpha 82.543(1)
_cell_angle_beta 81.724(1)
_cell_angle_gamma 71.179(1)
_cell_formula_units_Z 2
_cell_length_a 9.7537(2)
_cell_length_b 10.5838(2)
_cell_length_c 14.6243(2)
_cell_measurement_reflns_used 8615
_cell_measurement_temperature 223(2)
_cell_measurement_theta_max 27.0
_cell_measurement_theta_min 2.5
_cell_volume 1408.47(4)
_computing_cell_refinement 'Bruker SMART'
_computing_data_collection 'Bruker SMART'
_computing_data_reduction 'Bruker SAINT'
_computing_molecular_graphics 'Bruker SHELXTL'
_computing_publication_material 'Bruker SHELXTL'
_computing_structure_refinement 'SHELXTL (Sheldrick, 1999)'
_computing_structure_solution 'SHELXTL (Sheldrick, 1999)'
_diffrn_ambient_temperature 223(2)
_diffrn_measured_fraction_theta_full 0.994
_diffrn_measured_fraction_theta_max 0.994
_diffrn_measurement_device_type 'CCD area detector'
_diffrn_measurement_method 'phi and omega scans'
_diffrn_radiation_monochromator graphite
_diffrn_radiation_source 'long-fine-focus sealed tube'
_diffrn_radiation_type MoK\a
_diffrn_radiation_wavelength 0.71073
_diffrn_reflns_av_R_equivalents 0.05
_diffrn_reflns_av_sigmaI/netI 0.0393
_diffrn_reflns_limit_h_max 12
_diffrn_reflns_limit_h_min -11
_diffrn_reflns_limit_k_max 13
_diffrn_reflns_limit_k_min -12
_diffrn_reflns_limit_l_max 18
_diffrn_reflns_limit_l_min -18
_diffrn_reflns_number 33013
_diffrn_reflns_theta_full 26.37
_diffrn_reflns_theta_max 26.37
_diffrn_reflns_theta_min 2.04
_exptl_absorpt_coefficient_mu 0.116
_exptl_absorpt_correction_T_max 0.9885
_exptl_absorpt_correction_T_min 0.9561
_exptl_absorpt_correction_type none
_exptl_crystal_colour colorless
_exptl_crystal_density_diffrn 1.455
_exptl_crystal_density_meas ?
_exptl_crystal_density_method 'not measured'
_exptl_crystal_description plate
_exptl_crystal_F_000 636
_exptl_crystal_size_max 0.39
_exptl_crystal_size_mid 0.22
_exptl_crystal_size_min 0.10
_refine_diff_density_max 0.463
_refine_diff_density_min -0.379
_refine_diff_density_rms 0.049
_refine_ls_extinction_method none
_refine_ls_goodness_of_fit_ref 1.013
_refine_ls_hydrogen_treatment mixed
_refine_ls_matrix_type full
_refine_ls_number_parameters 427
_refine_ls_number_reflns 5727
_refine_ls_number_restraints 6
_refine_ls_restrained_S_all 1.014
_refine_ls_R_factor_all 0.1005
_refine_ls_R_factor_gt 0.0546
_refine_ls_shift/su_max 0.002
_refine_ls_shift/su_mean 0.000
_refine_ls_structure_factor_coef Fsqd
_refine_ls_weighting_details 'calc w=1/[\s^2^(Fo^2^)+(0.0643P)^2^+0.8735P] where P=(Fo^2^+2Fc^2^)/3'
_refine_ls_weighting_scheme calc
_refine_ls_wR_factor_gt 0.1278
_refine_ls_wR_factor_ref 0.1540
_reflns_number_gt 3656
_reflns_number_total 5727
_reflns_threshold_expression >2sigma(I)
_cod_data_source_file b005702isup1.cif
_cod_data_source_block Compd13.1.5CH3NO2
_cod_depositor_comments
;
The following automatic conversions were performed:

'_symmetry_cell_setting' value 'Triclinic' changed to 'triclinic'
according to /home/saulius/struct/CIF-dictionaries/cif_core.dic
dictionary named 'cif_core.dic' version 2.4.2 from 2011-04-26.

Automatic conversion script
Id: cif_fix_values 1891 2012-01-12 08:04:46Z andrius 

The following automatic conversions were performed:

'_exptl_crystal_density_meas' value 'no' was changed to '?' - the
value is perceived as not measured.

Automatic conversion script
Id: cif_fix_values 3008 2015-01-20 13:52:24Z robertas 
;
_cod_original_sg_symbol_H-M P-1
_cod_original_formula_sum 'C28.50 H19.50 N4.50 O12'
_cod_database_code 7213423

loop_
_symmetry_equiv_pos_as_xyz
'x, y, z'
'-x, -y, -z'

loop_
_atom_site_label
_atom_site_type_symbol
_atom_site_fract_x
_atom_site_fract_y
_atom_site_fract_z
_atom_site_U_iso_or_equiv
_atom_site_adp_type
_atom_site_occupancy
_atom_site_symmetry_multiplicity
_atom_site_calc_flag
_atom_site_refinement_flags
_atom_site_disorder_assembly
_atom_site_disorder_group
O1 O 0.6250(2) 1.04599(17) 0.64351(11) 0.0479(5) Uani 1 1 d . . .
O2 O 0.6776(2) 0.68210(18) 0.43628(12) 0.0536(5) Uani 1 1 d . . .
O3 O 0.6774(2) 1.32038(18) 0.23402(12) 0.0530(5) Uani 1 1 d . . .
O4 O 0.8810(2) 1.6132(2) 0.59572(14) 0.0591(5) Uani 1 1 d . . .
O5 O 0.6868(3) 1.6656(2) 0.68933(18) 0.0826(8) Uani 1 1 d . . .
O6 O 1.1029(3) 0.3808(2) 0.05511(16) 0.0742(7) Uani 1 1 d . . .
O7 O 1.2235(3) 0.5204(3) 0.0447(2) 0.1063(10) Uani 1 1 d . . .
O8 O 0.2700(3) 1.1229(2) -0.06272(15) 0.0705(6) Uani 1 1 d . . .
O9 O 0.4077(3) 1.2203(3) -0.15163(14) 0.0842(8) Uani 1 1 d . . .
N1 N 0.7717(3) 1.5910(2) 0.63559(16) 0.0462(5) Uani 1 1 d . . .
N2 N 1.1245(3) 0.4778(3) 0.08005(19) 0.0647(7) Uani 1 1 d . . .
N3 N 0.3638(3) 1.1773(2) -0.07549(16) 0.0536(6) Uani 1 1 d . . .
C1 C 0.6581(3) 1.1140(2) 0.57566(16) 0.0349(5) Uani 1 1 d . . .
C2 C 0.6709(3) 1.0708(2) 0.48079(15) 0.0336(5) Uani 1 1 d . . .
C3 C 0.6997(3) 0.9355(2) 0.47142(16) 0.0362(5) Uani 1 1 d . . .
H3A H 0.7089 0.8741 0.5244 0.043 Uiso 1 1 calc R . .
C4 C 0.7149(3) 0.8902(2) 0.38447(16) 0.0354(5) Uani 1 1 d . . .
C5 C 0.6965(3) 0.9812(2) 0.30604(16) 0.0351(5) Uani 1 1 d . . .
H5A H 0.7083 0.9504 0.2470 0.042 Uiso 1 1 calc R . .
C6 C 0.6606(2) 1.1180(2) 0.31504(15) 0.0328(5) Uani 1 1 d . . .
C7 C 0.6508(3) 1.1615(2) 0.40237(16) 0.0344(5) Uani 1 1 d . . .
H7A H 0.6303 1.2533 0.4083 0.041 Uiso 1 1 calc R . .
C8 C 0.6863(3) 1.2419(2) 0.58738(15) 0.0340(5) Uani 1 1 d . . .
C9 C 0.7948(3) 1.2827(2) 0.53142(16) 0.0370(5) Uani 1 1 d . . .
H9A H 0.8488 1.2322 0.4825 0.044 Uiso 1 1 calc R . .
C10 C 0.8239(3) 1.3970(2) 0.54721(17) 0.0384(6) Uani 1 1 d . . .
H10A H 0.8983 1.4244 0.5104 0.046 Uiso 1 1 calc R . .
C11 C 0.7408(3) 1.4696(2) 0.61837(16) 0.0359(5) Uani 1 1 d . . .
C12 C 0.6321(3) 1.4323(2) 0.67533(17) 0.0416(6) Uani 1 1 d . . .
H12A H 0.5766 1.4845 0.7231 0.050 Uiso 1 1 calc R . .
C13 C 0.6075(3) 1.3163(2) 0.66003(16) 0.0399(6) Uani 1 1 d . . .
H13A H 0.5365 1.2870 0.6992 0.048 Uiso 1 1 calc R . .
C14 C 0.7412(3) 0.7433(2) 0.37784(17) 0.0390(6) Uani 1 1 d . . .
C15 C 0.8412(3) 0.6764(2) 0.29974(17) 0.0374(6) Uani 1 1 d . . .
C16 C 0.8175(3) 0.5675(2) 0.26688(18) 0.0427(6) Uani 1 1 d . . .
H16A H 0.7394 0.5372 0.2948 0.051 Uiso 1 1 calc R . .
C17 C 0.9077(3) 0.5046(2) 0.19398(19) 0.0465(6) Uani 1 1 d . . .
H17A H 0.8899 0.4339 0.1700 0.056 Uiso 1 1 calc R . .
C18 C 1.0250(3) 0.5474(3) 0.15685(19) 0.0470(6) Uani 1 1 d . . .
C19 C 1.0535(3) 0.6523(3) 0.1888(2) 0.0520(7) Uani 1 1 d . . .
H19A H 1.1351 0.6787 0.1629 0.062 Uiso 1 1 calc R . .
C20 C 0.9590(3) 0.7177(3) 0.26003(19) 0.0450(6) Uani 1 1 d . . .
H20A H 0.9750 0.7911 0.2817 0.054 Uiso 1 1 calc R . .
C21 C 0.6388(3) 1.2217(2) 0.23383(16) 0.0356(5) Uani 1 1 d . . .
C22 C 0.5675(3) 1.2058(2) 0.15415(15) 0.0351(5) Uani 1 1 d . . .
C23 C 0.4710(3) 1.1317(2) 0.16382(16) 0.0355(5) Uani 1 1 d . . .
H23A H 0.4520 1.0864 0.2215 0.043 Uiso 1 1 calc R . .
C24 C 0.4025(3) 1.1241(2) 0.08898(16) 0.0394(6) Uani 1 1 d . . .
H24A H 0.3359 1.0753 0.0954 0.047 Uiso 1 1 calc R . .
C25 C 0.4342(3) 1.1896(3) 0.00489(17) 0.0426(6) Uani 1 1 d . . .
C26 C 0.5277(3) 1.2640(3) -0.00693(17) 0.0518(7) Uani 1 1 d . . .
H26A H 0.5470 1.3078 -0.0652 0.062 Uiso 1 1 calc R . .
C27 C 0.5933(3) 1.2737(3) 0.06835(18) 0.0485(7) Uani 1 1 d . . .
H27A H 0.6559 1.3264 0.0617 0.058 Uiso 1 1 calc R . .
O1S O -0.0228(3) 1.0057(3) -0.3579(2) 0.1143(12) Uani 1 1 d D . .
O2S O -0.1367(6) 1.0394(4) -0.2230(3) 0.1588(18) Uani 1 1 d D . .
N1S N -0.0727(4) 0.9652(3) -0.2856(3) 0.0856(10) Uani 1 1 d D . .
C1S C -0.0675(4) 0.8259(3) -0.2684(3) 0.0812(11) Uani 1 1 d D . .
H1S1 H -0.1129 0.8103 -0.2062 0.122 Uiso 1 1 calc R . .
H1S2 H 0.0332 0.7691 -0.2741 0.122 Uiso 1 1 calc R . .
H1S3 H -0.1193 0.8049 -0.3132 0.122 Uiso 1 1 calc R . .
O3S O 0.0905(7) 0.9512(8) -0.1227(5) 0.131(2) Uani 0.50 1 d PD A -1
O4S O 0.0798(15) 0.8461(17) 0.0077(15) 0.450(18) Uani 0.50 1 d PD A -1
N2S N 0.0371(17) 0.943(2) -0.0437(9) 0.231(18) Uani 0.50 1 d PD A -1
C2S C -0.0504(16) 1.0584(11) 0.0048(18) 0.121(6) Uani 0.50 1 d PD A -1
H2S1 H -0.0830 1.1350 -0.0399 0.182 Uiso 0.50 1 calc PR A -1
H2S2 H 0.0075 1.0783 0.0463 0.182 Uiso 0.50 1 calc PR A -1
H2S3 H -0.1344 1.0391 0.0403 0.182 Uiso 0.50 1 calc PR A -1

loop_
_atom_site_aniso_label
_atom_site_aniso_U_11
_atom_site_aniso_U_22
_atom_site_aniso_U_33
_atom_site_aniso_U_23
_atom_site_aniso_U_13
_atom_site_aniso_U_12
O1 0.0675(13) 0.0481(10) 0.0346(9) 0.0008(8) -0.0001(9) -0.0308(10)
O2 0.0817(14) 0.0398(10) 0.0443(10) 0.0007(8) -0.0049(10) -0.0284(10)
O3 0.0777(14) 0.0448(10) 0.0493(11) 0.0049(8) -0.0141(10) -0.0369(10)
O4 0.0568(13) 0.0593(12) 0.0730(14) -0.0214(10) 0.0069(11) -0.0343(11)
O5 0.0808(16) 0.0652(14) 0.1114(19) -0.0570(14) 0.0352(15) -0.0366(13)
O6 0.0838(17) 0.0527(13) 0.0714(15) -0.0188(11) -0.0008(12) 0.0009(12)
O7 0.098(2) 0.0850(19) 0.120(2) -0.0201(16) 0.0543(18) -0.0305(16)
O8 0.0626(14) 0.0911(17) 0.0626(14) -0.0200(12) -0.0188(11) -0.0200(13)
O9 0.0929(18) 0.118(2) 0.0354(12) 0.0086(12) -0.0196(12) -0.0246(15)
N1 0.0487(14) 0.0419(12) 0.0522(13) -0.0108(10) -0.0044(11) -0.0179(11)
N2 0.0675(18) 0.0471(15) 0.0623(17) 0.0008(13) 0.0029(14) -0.0005(13)
N3 0.0510(15) 0.0593(15) 0.0394(14) -0.0101(11) -0.0117(11) 0.0035(12)
C1 0.0371(13) 0.0363(13) 0.0323(12) -0.0019(10) -0.0025(10) -0.0137(11)
C2 0.0370(13) 0.0352(12) 0.0321(12) -0.0030(10) -0.0035(10) -0.0160(11)
C3 0.0440(14) 0.0335(12) 0.0348(13) 0.0022(10) -0.0083(11) -0.0177(11)
C4 0.0391(14) 0.0301(12) 0.0394(13) -0.0019(10) -0.0083(11) -0.0126(10)
C5 0.0396(14) 0.0346(12) 0.0343(12) -0.0035(10) -0.0077(10) -0.0144(11)
C6 0.0343(13) 0.0311(12) 0.0351(12) -0.0010(10) -0.0062(10) -0.0128(10)
C7 0.0400(14) 0.0291(12) 0.0376(13) -0.0033(10) -0.0052(10) -0.0148(10)
C8 0.0381(14) 0.0363(13) 0.0294(12) -0.0024(10) -0.0053(10) -0.0135(11)
C9 0.0430(14) 0.0376(13) 0.0308(12) -0.0085(10) 0.0021(10) -0.0138(11)
C10 0.0387(14) 0.0404(14) 0.0385(13) -0.0047(11) 0.0006(11) -0.0171(11)
C11 0.0396(14) 0.0319(12) 0.0384(13) -0.0059(10) -0.0069(11) -0.0119(11)
C12 0.0436(15) 0.0419(14) 0.0391(14) -0.0143(11) 0.0031(11) -0.0122(12)
C13 0.0414(14) 0.0453(14) 0.0351(13) -0.0061(11) 0.0034(11) -0.0188(12)
C14 0.0496(15) 0.0324(13) 0.0393(14) 0.0008(10) -0.0165(12) -0.0155(12)
C15 0.0419(14) 0.0283(12) 0.0432(14) 0.0016(10) -0.0149(11) -0.0097(11)
C16 0.0470(15) 0.0312(13) 0.0529(16) -0.0034(11) -0.0091(12) -0.0145(12)
C17 0.0540(17) 0.0318(13) 0.0535(16) -0.0071(12) -0.0105(13) -0.0098(12)
C18 0.0490(16) 0.0355(14) 0.0481(15) -0.0008(11) -0.0043(13) -0.0032(12)
C19 0.0433(16) 0.0413(15) 0.0690(19) 0.0018(13) -0.0035(14) -0.0135(13)
C20 0.0453(16) 0.0348(13) 0.0579(17) -0.0012(12) -0.0145(13) -0.0137(12)
C21 0.0398(14) 0.0322(12) 0.0353(13) -0.0010(10) -0.0012(10) -0.0138(11)
C22 0.0406(14) 0.0318(12) 0.0302(12) 0.0004(9) -0.0022(10) -0.0093(11)
C23 0.0406(14) 0.0335(12) 0.0305(12) -0.0012(10) -0.0012(10) -0.0104(11)
C24 0.0389(14) 0.0417(14) 0.0375(13) -0.0088(11) -0.0042(11) -0.0105(11)
C25 0.0410(15) 0.0477(15) 0.0325(13) -0.0052(11) -0.0086(11) -0.0019(12)
C26 0.0609(18) 0.0621(18) 0.0278(13) 0.0102(12) -0.0061(12) -0.0175(15)
C27 0.0531(17) 0.0502(16) 0.0427(15) 0.0076(12) -0.0026(13) -0.0223(13)
O1S 0.0715(17) 0.110(2) 0.153(3) 0.067(2) -0.0269(18) -0.0399(16)
O2S 0.267(5) 0.097(3) 0.149(3) -0.015(2) -0.071(3) -0.084(3)
N1S 0.098(2) 0.077(2) 0.104(3) 0.021(2) -0.050(2) -0.052(2)
C1S 0.090(3) 0.0517(19) 0.108(3) 0.0072(19) -0.014(2) -0.0335(19)
O3S 0.095(5) 0.176(7) 0.121(6) -0.031(5) -0.031(4) -0.027(5)
O4S 0.213(13) 0.323(18) 0.50(3) 0.32(2) 0.190(15) 0.111(12)
N2S 0.102(11) 0.49(5) 0.107(9) 0.133(17) -0.054(9) -0.15(2)
C2S 0.068(7) 0.075(6) 0.199(18) 0.036(8) -0.012(9) -0.013(5)

loop_
_atom_type_symbol
_atom_type_description
_atom_type_scat_dispersion_real
_atom_type_scat_dispersion_imag
_atom_type_scat_source
C C 0.0033 0.0016 'International Tables Vol C Tables 4.2.6.8 and 6.1.1.4'
H H 0.0000 0.0000 'International Tables Vol C Tables 4.2.6.8 and 6.1.1.4'
N N 0.0061 0.0033 'International Tables Vol C Tables 4.2.6.8 and 6.1.1.4'
O O 0.0106 0.0060 'International Tables Vol C Tables 4.2.6.8 and 6.1.1.4'

loop_
_geom_angle_atom_site_label_1
_geom_angle_atom_site_label_2
_geom_angle_atom_site_label_3
_geom_angle
O4 N1 O5 122.5(2)
O4 N1 C11 118.9(2)
O5 N1 C11 118.6(2)
O7 N2 O6 123.3(3)
O7 N2 C18 118.3(3)
O6 N2 C18 118.4(3)
O8 N3 O9 123.9(2)
O8 N3 C25 119.0(2)
O9 N3 C25 117.1(3)
O1 C1 C2 120.4(2)
O1 C1 C8 119.8(2)
C2 C1 C8 119.80(19)
C3 C2 C7 119.2(2)
C3 C2 C1 118.5(2)
C7 C2 C1 122.4(2)
C4 C3 C2 120.6(2)
C3 C4 C5 120.0(2)
C3 C4 C14 118.8(2)
C5 C4 C14 121.1(2)
C4 C5 C6 119.9(2)
C7 C6 C5 119.3(2)
C7 C6 C21 117.7(2)
C5 C6 C21 122.9(2)
C2 C7 C6 120.9(2)
C9 C8 C13 119.6(2)
C9 C8 C1 121.7(2)
C13 C8 C1 118.6(2)
C10 C9 C8 120.4(2)
C11 C10 C9 118.1(2)
C10 C11 C12 123.1(2)
C10 C11 N1 118.3(2)
C12 C11 N1 118.6(2)
C13 C12 C11 117.9(2)
C12 C13 C8 120.9(2)
O2 C14 C15 121.4(2)
O2 C14 C4 119.2(2)
C15 C14 C4 119.4(2)
C20 C15 C16 119.4(2)
C20 C15 C14 121.3(2)
C16 C15 C14 119.2(2)
C17 C16 C15 120.4(2)
C16 C17 C18 118.6(2)
C17 C18 C19 122.6(3)
C17 C18 N2 118.8(3)
C19 C18 N2 118.7(3)
C18 C19 C20 118.3(2)
C19 C20 C15 120.7(2)
O3 C21 C22 120.2(2)
O3 C21 C6 119.5(2)
C22 C21 C6 120.26(19)
C23 C22 C27 119.1(2)
C23 C22 C21 122.3(2)
C27 C22 C21 118.5(2)
C24 C23 C22 120.4(2)
C25 C24 C23 118.5(2)
C26 C25 C24 122.6(2)
C26 C25 N3 119.4(2)
C24 C25 N3 118.0(2)
C25 C26 C27 118.7(2)
C26 C27 C22 120.6(2)
O1S N1S O2S 122.6(4)
O1S N1S C1S 120.5(4)
O2S N1S C1S 116.9(4)
O4S N2S O3S 122(2)
O4S N2S C2S 112.4(18)
O3S N2S C2S 123.3(19)

loop_
_geom_bond_atom_site_label_1
_geom_bond_atom_site_label_2
_geom_bond_distance
O1 C1 1.216(3)
O2 C14 1.224(3)
O3 C21 1.219(3)
O4 N1 1.215(3)
O5 N1 1.216(3)
O6 N2 1.221(3)
O7 N2 1.216(3)
O8 N3 1.211(3)
O9 N3 1.220(3)
N1 C11 1.470(3)
N2 C18 1.479(4)
N3 C25 1.483(3)
C1 C2 1.492(3)
C1 C8 1.501(3)
C2 C3 1.389(3)
C2 C7 1.390(3)
C3 C4 1.388(3)
C4 C5 1.391(3)
C4 C14 1.506(3)
C5 C6 1.395(3)
C6 C7 1.393(3)
C6 C21 1.498(3)
C8 C9 1.389(3)
C8 C13 1.390(3)
C9 C10 1.383(3)
C10 C11 1.376(3)
C11 C12 1.380(3)
C12 C13 1.375(3)
C14 C15 1.483(4)
C15 C20 1.384(3)
C15 C16 1.401(3)
C16 C17 1.375(4)
C17 C18 1.378(4)
C18 C19 1.378(4)
C19 C20 1.383(4)
C21 C22 1.493(3)
C22 C23 1.389(3)
C22 C27 1.395(3)
C23 C24 1.385(3)
C24 C25 1.377(3)
C25 C26 1.365(4)
C26 C27 1.381(4)
O1S N1S 1.187(4)
O2S N1S 1.245(5)
N1S C1S 1.449(4)
O3S N2S 1.201(13)
O4S N2S 1.185(15)
N2S C2S 1.449(15)
